data_2103865
loop_
_publ_author_name
'Farrugia, Louis J.'
'Mallinson, Paul R.'
'Stewart, Brian'

_publ_section_title
;
 Experimental charge density in the transition metal complex
 Mn~2~(CO)~10~: a comparative study
;
_journal_issue 2
_journal_name_full 'Acta Crystallographica Section B'
_journal_page_first 234
_journal_page_last 247
_journal_paper_doi 10.1107/S0108768103000892
_journal_volume 59
_journal_year 2003
_chemical_formula_moiety 'C10 Mn O10'
_chemical_formula_sum 'C10 Mn2 O10'
_chemical_formula_weight 389.98
_chemical_name_common 'manganese carbonyl'
_space_group_IT_number 15
_symmetry_cell_setting monoclinic
_symmetry_space_group_name_Hall '-I 2ya'
_symmetry_space_group_name_H-M 'I 1 2/a 1'
_atom_sites_solution_hydrogens geom
_atom_sites_solution_primary direct
_atom_sites_solution_secondary difmap
_audit_conform_dict_name cif_core.dic
_audit_conform_dict_version 2.2
_audit_creation_method 'WinGX routine CIF_UPDATE'
_cell_angle_alpha 90
_cell_angle_beta 105.0780(10)
_cell_angle_gamma 90
_cell_formula_units_Z 4
_cell_length_a 14.1257(2)
_cell_length_b 6.87990(10)
_cell_length_c 14.3121(3)
_cell_volume 1343.01(4)
_computing_molecular_graphics 'Ortep-3 for Windows (Farrugia, 1997)'
_computing_publication_material 'WinGX publication routines (Farrugia, 1999)'
_computing_structure_refinement 'SHELXL-97 (Sheldrick, 1997)'
_computing_structure_solution 'SHELXS-97 (Sheldrick, 1997)'
_diffrn_radiation_type MoK\a
_exptl_crystal_colour orange-yellow
_exptl_crystal_density_diffrn 1.929
_exptl_crystal_density_method 'not measured'
_exptl_crystal_description 'approximately spherical'
_exptl_crystal_F_000 760
_exptl_crystal_size_max 0.45
_exptl_crystal_size_mid 0.45
_exptl_crystal_size_min 0.4
_refine_diff_density_max 0.619
_refine_diff_density_min -0.812
_refine_ls_extinction_coef 0.0107(5)
_refine_ls_extinction_expression Fc^*^=kFc[1+0.001xFc^2^\l^3^/sin(2\q)]^-1/4^
_refine_ls_extinction_method SHELXL
_refine_ls_goodness_of_fit_ref 1.107
_refine_ls_hydrogen_treatment mixed
_refine_ls_matrix_type full
_refine_ls_number_parameters 101
_refine_ls_number_reflns 7052
_refine_ls_number_restraints 0
_refine_ls_restrained_S_all 1.107
_refine_ls_R_factor_all 0.0232
_refine_ls_R_factor_gt 0.0214
_refine_ls_shift/su_max 0.001
_refine_ls_shift/su_mean 0
_refine_ls_structure_factor_coef Fsqd
_refine_ls_weighting_details 'calc w=1/[\s^2^(Fo^2^)+(0.0288P)^2^+0.3769P] where P=(Fo^2^+2Fc^2^)/3'
_refine_ls_weighting_scheme calc
_refine_ls_wR_factor_gt 0.0608
_refine_ls_wR_factor_ref 0.0616
_reflns_number_gt 6664
_reflns_number_total 7052
_reflns_threshold_expression >2sigma(I)
_cod_data_source_file bs0019.cif
_cod_data_source_block 2
_cod_original_sg_symbol_H-M I2/a
_cod_database_code 2103865

loop_
_symmetry_equiv_pos_as_xyz
'x, y, z'
'-x+1/2, y, -z'
'x+1/2, y+1/2, z+1/2'
'-x+1, y+1/2, -z+1/2'
'-x, -y, -z'
'x-1/2, -y, z'
'-x+1/2, -y+1/2, -z+1/2'
'x, -y+1/2, z+1/2'

loop_
_atom_site_label
_atom_site_fract_x
_atom_site_fract_y
_atom_site_fract_z
_atom_site_U_iso_or_equiv
_atom_site_adp_type
_atom_site_calc_flag
_atom_site_occupancy
_atom_site_type_symbol
Mn1 0.345608(4) 0.236587(9) 0.069064(4) 0.01293(2) Uani d 1 Mn
O1 0.53285(4) 0.25081(9) 0.22218(5) 0.03935(15) Uani d 1 O
O2 0.23744(4) 0.04643(7) 0.19924(3) 0.02622(8) Uani d 1 O
O3 0.39561(3) -0.14901(6) -0.00299(4) 0.02605(8) Uani d 1 O
O4 0.42231(3) 0.40678(7) -0.08994(3) 0.02391(7) Uani d 1 O
O5 0.28892(3) 0.63559(5) 0.12092(3) 0.02114(6) Uani d 1 O
C1 0.46124(4) 0.24531(8) 0.16240(4) 0.02395(9) Uani d 1 C
C2 0.27780(4) 0.11905(6) 0.14908(3) 0.01763(6) Uani d 1 C
C3 0.37340(3) -0.00467(7) 0.02464(4) 0.01809(6) Uani d 1 C
C4 0.39292(3) 0.34525(7) -0.02889(3) 0.01701(6) Uani d 1 C
C5 0.30926(3) 0.48348(6) 0.10165(3) 0.01570(5) Uani d 1 C

loop_
_atom_site_aniso_label
_atom_site_aniso_U_11
_atom_site_aniso_U_22
_atom_site_aniso_U_33
_atom_site_aniso_U_12
_atom_site_aniso_U_13
_atom_site_aniso_U_23
Mn1 0.01140(2) 0.01308(3) 0.01356(3) -0.000410(10) 0.00190(2) 0.002570(10)
O1 0.0231(2) 0.0474(3) 0.0360(3) -0.00510(18) -0.01315(19) 0.0132(2)
O2 0.0391(2) 0.02224(15) 0.02236(15) -0.00596(15) 0.01708(15) 0.00087(12)
O3 0.02665(17) 0.01799(14) 0.0365(2) 0.00515(12) 0.01349(16) 0.00106(13)
O4 0.02275(15) 0.02674(17) 0.02476(15) -0.00248(12) 0.01069(12) 0.00668(13)
O5 0.02828(16) 0.01498(11) 0.01890(12) -0.00142(11) 0.00388(11) -0.00150(9)
C1 0.01757(17) 0.0260(2) 0.0236(2) -0.00174(13) -0.00305(15) 0.00763(15)
C2 0.02279(16) 0.01520(13) 0.01604(13) -0.00175(11) 0.00710(12) 0.00074(10)
C3 0.01655(13) 0.01598(14) 0.02303(16) 0.00201(11) 0.00746(12) 0.00349(12)
C4 0.01462(12) 0.01737(14) 0.01939(14) -0.00070(10) 0.00506(11) 0.00352(11)
C5 0.01743(13) 0.01485(12) 0.01350(12) -0.00222(10) 0.00167(10) 0.00106(9)

loop_
_atom_type_symbol
_atom_type_description
_atom_type_scat_dispersion_real
_atom_type_scat_dispersion_imag
_atom_type_scat_source
Mn Mn 0.3368 0.7283 'International Tables Vol C Tables 4.2.6.8 and 6.1.1.4'
O O 0.0106 0.006 'International Tables Vol C Tables 4.2.6.8 and 6.1.1.4'
C C 0.0033 0.0016 'International Tables Vol C Tables 4.2.6.8 and 6.1.1.4'

loop_
_geom_angle_atom_site_label_1
_geom_angle_atom_site_label_2
_geom_angle_atom_site_label_3
_geom_angle_site_symmetry_3
_geom_angle
C1 Mn1 C3 . 92.95(3)
C1 Mn1 C2 . 94.01(2)
C3 Mn1 C2 . 90.62(2)
C1 Mn1 C4 . 96.32(2)
C3 Mn1 C4 . 87.23(2)
C2 Mn1 C4 . 169.54(2)
C1 Mn1 C5 . 92.24(2)
C3 Mn1 C5 . 174.324(19)
C2 Mn1 C5 . 91.296(19)
C4 Mn1 C5 . 89.924(19)
C1 Mn1 Mn1 2 175.60(2)
C3 Mn1 Mn1 2 90.512(15)
C2 Mn1 Mn1 2 83.235(15)
C4 Mn1 Mn1 2 86.548(14)
C5 Mn1 Mn1 2 84.410(12)
O1 C1 Mn1 . 178.77(7)
O2 C2 Mn1 . 178.98(5)
O3 C3 Mn1 . 176.05(4)
O4 C4 Mn1 . 178.06(5)
O5 C5 Mn1 . 178.44(4)

loop_
_geom_bond_atom_site_label_1
_geom_bond_atom_site_label_2
_geom_bond_site_symmetry_2
_geom_bond_distance
Mn1 C1 . 1.8223(5)
Mn1 C3 . 1.8556(5)
Mn1 C2 . 1.8583(4)
Mn1 C4 . 1.8597(4)
Mn1 C5 . 1.8684(4)
Mn1 Mn1 2 2.90272(13)
O1 C1 . 1.1430(7)
O2 C2 . 1.1416(6)
O3 C3 . 1.1426(6)
O4 C4 . 1.1417(6)
O5 C5 . 1.1380(6)
